data_1556180
loop_
_publ_author_name
'Ramachary, D. B.'
'Venkaiah, Chintalapudi'
'Madhavachary, R.'

_publ_section_title
;
 Asymmetric synthesis of druglike six-membered spirooxindoles through an
 amino enyne catalysis.
;
_journal_issue 12
_journal_name_full 'Organic letters'
_journal_page_first 3042
_journal_page_last 3045
_journal_paper_doi 10.1021/ol401227q
_journal_volume 15
_journal_year 2013
_chemical_formula_sum 'C24 H19 N3 O3'
_chemical_formula_weight 397.42
_space_group_IT_number 2
_space_group_name_Hall '-P 1'
_space_group_name_H-M_alt 'P -1'
_symmetry_cell_setting triclinic
_symmetry_space_group_name_H-M 'P -1'
_atom_sites_solution_hydrogens geom
_atom_sites_solution_primary direct
_atom_sites_solution_secondary difmap
_audit_creation_method SHELXL-97
_cell_angle_alpha 69.000(3)
_cell_angle_beta 81.227(3)
_cell_angle_gamma 83.991(3)
_cell_formula_units_Z 2
_cell_length_a 9.0832(4)
_cell_length_b 10.4022(4)
_cell_length_c 11.9282(4)
_cell_measurement_reflns_used 7107
_cell_measurement_temperature 298(2)
_cell_measurement_theta_max 66.9635
_cell_measurement_theta_min 3.9972
_cell_volume 1038.34(7)
_computing_structure_refinement 'SHELXL-97 (Sheldrick, 1997)'
_computing_structure_solution 'SHELXS-97 (Sheldrick, 1990)'
_diffrn_ambient_temperature 298(2)
_diffrn_measured_fraction_theta_full 1.000
_diffrn_measured_fraction_theta_max 1.000
_diffrn_measurement_device_type 'Xcalibur, Eos, Gemini'
_diffrn_measurement_method '\w scans'
_diffrn_radiation_monochromator graphite
_diffrn_radiation_source 'fine-focus sealed tube'
_diffrn_radiation_type CuK\a
_diffrn_radiation_wavelength 1.54184
_diffrn_reflns_av_R_equivalents 0.0179
_diffrn_reflns_av_sigmaI/netI 0.0128
_diffrn_reflns_limit_h_max 10
_diffrn_reflns_limit_h_min -9
_diffrn_reflns_limit_k_max 12
_diffrn_reflns_limit_k_min -12
_diffrn_reflns_limit_l_max 14
_diffrn_reflns_limit_l_min -14
_diffrn_reflns_number 13808
_diffrn_reflns_theta_full 65.09
_diffrn_reflns_theta_max 65.09
_diffrn_reflns_theta_min 4.00
_exptl_absorpt_coefficient_mu 0.694
_exptl_absorpt_correction_T_max 1.0000
_exptl_absorpt_correction_T_min 0.54078
_exptl_absorpt_correction_type multi-scan
_exptl_absorpt_process_details SADABS
_exptl_crystal_colour COLORLESS
_exptl_crystal_density_diffrn 1.271
_exptl_crystal_density_method 'not measured'
_exptl_crystal_description BLOCK
_exptl_crystal_F_000 416
_exptl_crystal_size_max 0.24
_exptl_crystal_size_mid 0.22
_exptl_crystal_size_min 0.20
_refine_diff_density_max 0.213
_refine_diff_density_min -0.171
_refine_diff_density_rms 0.029
_refine_ls_extinction_method none
_refine_ls_goodness_of_fit_ref 1.052
_refine_ls_hydrogen_treatment mixed
_refine_ls_matrix_type full
_refine_ls_number_parameters 281
_refine_ls_number_reflns 3541
_refine_ls_number_restraints 0
_refine_ls_restrained_S_all 1.052
_refine_ls_R_factor_all 0.0478
_refine_ls_R_factor_gt 0.0430
_refine_ls_shift/su_max 0.000
_refine_ls_shift/su_mean 0.000
_refine_ls_structure_factor_coef Fsqd
_refine_ls_weighting_details 'calc w=1/[\s^2^(Fo^2^)+(0.0640P)^2^+0.2184P] where P=(Fo^2^+2Fc^2^)/3'
_refine_ls_weighting_scheme calc
_refine_ls_wR_factor_gt 0.1220
_refine_ls_wR_factor_ref 0.1263
_reflns_number_gt 3132
_reflns_number_total 3541
_reflns_threshold_expression >2sigma(I)
_cod_data_source_file ol401227q_si_005.cif
_cod_data_source_block v2
_cod_depositor_comments
;
The following automatic conversions were performed:

data item '_symmetry_cell_setting' value 'TRICLINIC' was changed to
'triclinic' in accordance with the
/home/saulius/struct/COD-crude-data/automatic-downloads/DataCite-retrospective/ACS/depositions/lib/dictionaries/cif_core.dic
dictionary named 'cif_core.dic' version 2.4.2 last updated on
2011-04-26.

Automatic conversion script
Id: cif_fix_values 6909 2019-04-08 15:41:33Z antanas 
;
_cod_original_sg_symbol_H-M P-1
_cod_database_code 1556180

loop_
_symmetry_equiv_pos_as_xyz
'x, y, z'
'-x, -y, -z'

loop_
_atom_site_label
_atom_site_type_symbol
_atom_site_fract_x
_atom_site_fract_y
_atom_site_fract_z
_atom_site_U_iso_or_equiv
_atom_site_adp_type
_atom_site_occupancy
_atom_site_symmetry_multiplicity
_atom_site_calc_flag
_atom_site_refinement_flags
O1 O 0.45534(13) 0.72756(15) 0.95010(11) 0.0732(4) Uani 1 1 d .
N1 N 0.21520(14) 0.66005(14) 1.02255(12) 0.0554(3) Uani 1 1 d .
C3 C 0.07441(17) 0.69722(16) 0.98001(14) 0.0522(4) Uani 1 1 d .
O10 O 0.17914(17) 0.61363(17) 1.23398(12) 0.0864(4) Uani 1 1 d .
C5 C 0.32385(17) 0.73398(17) 0.93990(15) 0.0553(4) Uani 1 1 d .
C6 C 0.60568(19) 0.86045(18) 0.61790(15) 0.0601(4) Uani 1 1 d .
H6 H 0.6745 0.9213 0.6168 0.072 Uiso 1 1 calc R
C7 C 0.33353(16) 0.79235(16) 0.71459(14) 0.0501(4) Uani 1 1 d .
C8 C 0.47524(17) 0.87414(17) 0.68101(14) 0.0551(4) Uani 1 1 d .
O9 O 0.54138(16) 1.05620(14) 0.74037(14) 0.0835(4) Uani 1 1 d .
C10 C 0.23923(18) 0.83834(17) 0.61531(15) 0.0557(4) Uani 1 1 d .
C11 C 0.08899(17) 0.79659(17) 0.86503(14) 0.0522(4) Uani 1 1 d .
C12 C 0.25068(16) 0.82883(16) 0.82808(14) 0.0520(4) Uani 1 1 d .
C13 C -0.06198(19) 0.64910(19) 1.04007(16) 0.0612(4) Uani 1 1 d .
H13 H -0.0699 0.5819 1.1169 0.073 Uiso 1 1 calc R
C14 C -0.18625(19) 0.7044(2) 0.98183(18) 0.0678(5) Uani 1 1 d .
H14 H -0.2795 0.6726 1.0194 0.081 Uiso 1 1 calc R
C15 C 0.36214(18) 0.64224(18) 0.74773(14) 0.0550(4) Uani 1 1 d .
C16 C 0.2891(2) 0.97935(18) 0.79697(17) 0.0633(4) Uani 1 1 d .
H16 H 0.2288 1.0372 0.7338 0.076 Uiso 1 1 calc R
N2 N 0.16849(18) 0.87375(19) 0.53746(15) 0.0760(5) Uani 1 1 d .
C18 C 0.2393(3) 0.5632(2) 1.14229(18) 0.0718(5) Uani 1 1 d .
C19 C -0.03718(18) 0.8533(2) 0.80931(17) 0.0645(5) Uani 1 1 d .
H19 H -0.0300 0.9220 0.7333 0.077 Uiso 1 1 calc R
C20 C 0.4489(2) 0.98151(18) 0.74002(16) 0.0615(4) Uani 1 1 d .
C21 C 0.5760(2) 0.7108(2) 0.49785(16) 0.0689(5) Uani 1 1 d .
H21 H 0.4726 0.7230 0.5094 0.083 Uiso 1 1 calc R
C22 C 0.6642(2) 0.77049(18) 0.54995(15) 0.0622(4) Uani 1 1 d .
C23 C -0.17464(19) 0.8053(2) 0.86955(18) 0.0706(5) Uani 1 1 d .
H23 H -0.2604 0.8423 0.8331 0.085 Uiso 1 1 calc R
N3 N 0.3796(2) 0.52592(17) 0.77478(15) 0.0769(5) Uani 1 1 d .
C25 C 0.8185(2) 0.7514(2) 0.5288(2) 0.0812(6) Uani 1 1 d .
H25 H 0.8790 0.7932 0.5605 0.097 Uiso 1 1 calc R
C26 C 0.6426(3) 0.6340(2) 0.42932(19) 0.0852(6) Uani 1 1 d .
H26 H 0.5838 0.5948 0.3941 0.102 Uiso 1 1 calc R
C27 C 0.2604(3) 1.0358(3) 0.9001(2) 0.0980(8) Uani 1 1 d .
H27A H 0.1572 1.0281 0.9334 0.147 Uiso 1 1 calc R
H27B H 0.2842 1.1310 0.8700 0.147 Uiso 1 1 calc R
H27C H 0.3217 0.9840 0.9618 0.147 Uiso 1 1 calc R
C28 C 0.7942(3) 0.6146(3) 0.4124(2) 0.1014(8) Uani 1 1 d .
H28 H 0.8378 0.5616 0.3666 0.122 Uiso 1 1 calc R
C29 C 0.8825(3) 0.6729(3) 0.4627(3) 0.1049(8) Uani 1 1 d .
H29 H 0.9857 0.6588 0.4516 0.126 Uiso 1 1 calc R
C30 C 0.2640(4) 0.7169(3) 1.2404(3) 0.1161(9) Uani 1 1 d .
H30A H 0.2434 0.8027 1.1776 0.174 Uiso 1 1 calc R
H30B H 0.3683 0.6905 1.2303 0.174 Uiso 1 1 calc R
H30C H 0.2379 0.7275 1.3178 0.174 Uiso 1 1 calc R
H18A H 0.348(2) 0.544(2) 1.1394(18) 0.076(6) Uiso 1 1 d .
H18B H 0.187(2) 0.479(2) 1.1565(18) 0.073(6) Uiso 1 1 d .

loop_
_atom_site_aniso_label
_atom_site_aniso_U_11
_atom_site_aniso_U_22
_atom_site_aniso_U_33
_atom_site_aniso_U_23
_atom_site_aniso_U_13
_atom_site_aniso_U_12
O1 0.0445(7) 0.1033(10) 0.0687(8) -0.0243(7) -0.0103(5) -0.0060(6)
N1 0.0475(7) 0.0646(8) 0.0532(7) -0.0195(6) -0.0054(6) -0.0042(6)
C3 0.0459(8) 0.0594(9) 0.0572(9) -0.0290(7) -0.0026(7) -0.0032(7)
O10 0.0881(10) 0.1152(11) 0.0581(8) -0.0308(7) 0.0023(7) -0.0296(8)
C5 0.0443(9) 0.0680(10) 0.0583(9) -0.0281(8) -0.0052(7) -0.0034(7)
C6 0.0520(9) 0.0693(10) 0.0546(9) -0.0150(8) -0.0034(7) -0.0132(8)
C7 0.0425(8) 0.0546(8) 0.0515(8) -0.0175(7) -0.0022(6) -0.0047(6)
C8 0.0454(9) 0.0608(9) 0.0541(9) -0.0134(7) -0.0047(7) -0.0069(7)
O9 0.0788(9) 0.0764(8) 0.1024(11) -0.0362(8) -0.0038(8) -0.0275(7)
C10 0.0446(9) 0.0640(10) 0.0570(9) -0.0207(8) 0.0013(7) -0.0094(7)
C11 0.0412(8) 0.0621(9) 0.0567(9) -0.0268(7) -0.0024(7) -0.0004(7)
C12 0.0428(8) 0.0589(9) 0.0545(9) -0.0219(7) -0.0022(7) -0.0023(7)
C13 0.0535(10) 0.0705(10) 0.0628(10) -0.0290(8) 0.0038(8) -0.0134(8)
C14 0.0450(9) 0.0934(13) 0.0757(12) -0.0448(11) 0.0050(8) -0.0132(8)
C15 0.0498(9) 0.0604(10) 0.0541(9) -0.0220(7) 0.0032(7) -0.0061(7)
C16 0.0609(10) 0.0599(10) 0.0713(11) -0.0285(8) -0.0010(8) -0.0035(8)
N2 0.0591(9) 0.1002(12) 0.0659(10) -0.0228(9) -0.0106(8) -0.0110(8)
C18 0.0695(13) 0.0785(13) 0.0625(11) -0.0163(9) -0.0123(9) -0.0069(10)
C19 0.0496(9) 0.0822(12) 0.0618(10) -0.0277(9) -0.0070(8) 0.0056(8)
C20 0.0605(10) 0.0597(9) 0.0630(10) -0.0184(8) -0.0062(8) -0.0106(8)
C21 0.0623(11) 0.0851(13) 0.0601(10) -0.0289(9) 0.0020(8) -0.0086(9)
C22 0.0600(10) 0.0681(10) 0.0523(9) -0.0156(8) 0.0002(7) -0.0067(8)
C23 0.0408(9) 0.1016(14) 0.0784(12) -0.0439(11) -0.0093(8) 0.0052(9)
N3 0.0925(12) 0.0632(10) 0.0718(10) -0.0251(8) 0.0019(8) -0.0025(8)
C25 0.0541(11) 0.1045(16) 0.0827(13) -0.0318(12) -0.0035(9) -0.0044(10)
C26 0.0881(15) 0.1019(16) 0.0740(13) -0.0458(12) 0.0046(11) -0.0084(12)
C27 0.1083(18) 0.0913(15) 0.1098(18) -0.0642(14) 0.0215(14) -0.0177(13)
C28 0.1001(19) 0.1134(19) 0.0918(16) -0.0505(15) 0.0085(14) 0.0139(15)
C29 0.0684(14) 0.128(2) 0.114(2) -0.0490(17) 0.0058(13) 0.0134(14)
C30 0.130(2) 0.149(2) 0.0924(17) -0.0642(17) -0.0021(15) -0.0490(19)

loop_
_atom_type_symbol
_atom_type_description
_atom_type_scat_dispersion_real
_atom_type_scat_dispersion_imag
_atom_type_scat_source
C C 0.0181 0.0091 'International Tables Vol C Tables 4.2.6.8 and 6.1.1.4'
H H 0.0000 0.0000 'International Tables Vol C Tables 4.2.6.8 and 6.1.1.4'
N N 0.0311 0.0180 'International Tables Vol C Tables 4.2.6.8 and 6.1.1.4'
O O 0.0492 0.0322 'International Tables Vol C Tables 4.2.6.8 and 6.1.1.4'

loop_
_geom_angle_atom_site_label_1
_geom_angle_atom_site_label_2
_geom_angle_atom_site_label_3
_geom_angle
C5 N1 C3 110.94(13)
C5 N1 C18 124.43(15)
C3 N1 C18 124.48(15)
C13 C3 C11 122.23(15)
C13 C3 N1 127.68(16)
C11 C3 N1 110.07(13)
C18 O10 C30 112.83(18)
O1 C5 N1 126.97(16)
O1 C5 C12 125.05(15)
N1 C5 C12 107.98(13)
C8 C6 C22 133.70(17)
C8 C6 H6 113.1
C22 C6 H6 113.1
C15 C7 C10 107.47(13)
C15 C7 C8 114.33(13)
C10 C7 C8 111.76(13)
C15 C7 C12 110.33(12)
C10 C7 C12 110.34(12)
C8 C7 C12 102.57(12)
C6 C8 C20 120.54(15)
C6 C8 C7 131.86(16)
C20 C8 C7 107.55(13)
N2 C10 C7 178.90(18)
C19 C11 C3 119.48(15)
C19 C11 C12 131.80(16)
C3 C11 C12 108.57(13)
C11 C12 C16 117.10(13)
C11 C12 C5 102.41(12)
C16 C12 C5 110.25(13)
C11 C12 C7 116.93(13)
C16 C12 C7 102.80(12)
C5 C12 C7 107.06(12)
C3 C13 C14 117.47(17)
C3 C13 H13 121.3
C14 C13 H13 121.3
C23 C14 C13 121.18(16)
C23 C14 H14 119.4
C13 C14 H14 119.4
N3 C15 C7 177.85(18)
C20 C16 C27 114.39(17)
C20 C16 C12 103.22(13)
C27 C16 C12 116.47(16)
C20 C16 H16 107.4
C27 C16 H16 107.4
C12 C16 H16 107.4
O10 C18 N1 112.48(17)
O10 C18 H18A 112.9(12)
N1 C18 H18A 105.5(12)
O10 C18 H18B 106.8(12)
N1 C18 H18B 108.0(12)
H18A C18 H18B 111.2(17)
C11 C19 C23 118.43(18)
C11 C19 H19 120.8
C23 C19 H19 120.8
O9 C20 C8 124.98(17)
O9 C20 C16 126.55(17)
C8 C20 C16 108.47(14)
C26 C21 C22 119.69(19)
C26 C21 H21 120.2
C22 C21 H21 120.2
C25 C22 C21 118.26(18)
C25 C22 C6 117.47(17)
C21 C22 C6 124.11(16)
C14 C23 C19 121.17(17)
C14 C23 H23 119.4
C19 C23 H23 119.4
C29 C25 C22 121.3(2)
C29 C25 H25 119.4
C22 C25 H25 119.4
C28 C26 C21 120.7(2)
C28 C26 H26 119.7
C21 C26 H26 119.7
C16 C27 H27A 109.5
C16 C27 H27B 109.5
H27A C27 H27B 109.5
C16 C27 H27C 109.5
H27A C27 H27C 109.5
H27B C27 H27C 109.5
C26 C28 C29 120.4(2)
C26 C28 H28 119.8
C29 C28 H28 119.8
C25 C29 C28 119.7(2)
C25 C29 H29 120.2
C28 C29 H29 120.2
O10 C30 H30A 109.5
O10 C30 H30B 109.5
H30A C30 H30B 109.5
O10 C30 H30C 109.5
H30A C30 H30C 109.5
H30B C30 H30C 109.5

loop_
_geom_bond_atom_site_label_1
_geom_bond_atom_site_label_2
_geom_bond_distance
O1 C5 1.2115(19)
N1 C5 1.362(2)
N1 C3 1.413(2)
N1 C18 1.456(2)
C3 C13 1.379(2)
C3 C11 1.387(2)
O10 C18 1.392(3)
O10 C30 1.416(3)
C5 C12 1.544(2)
C6 C8 1.327(2)
C6 C22 1.457(3)
C6 H6 0.9300
C7 C15 1.472(2)
C7 C10 1.477(2)
C7 C8 1.539(2)
C7 C12 1.594(2)
C8 C20 1.502(2)
O9 C20 1.204(2)
C10 N2 1.139(2)
C11 C19 1.383(2)
C11 C12 1.505(2)
C12 C16 1.539(2)
C13 C14 1.380(3)
C13 H13 0.9300
C14 C23 1.371(3)
C14 H14 0.9300
C15 N3 1.135(2)
C16 C20 1.505(2)
C16 C27 1.521(3)
C16 H16 0.9800
C18 H18A 0.98(2)
C18 H18B 0.99(2)
C19 C23 1.387(3)
C19 H19 0.9300
C21 C26 1.374(3)
C21 C22 1.395(3)
C21 H21 0.9300
C22 C25 1.391(3)
C23 H23 0.9300
C25 C29 1.360(4)
C25 H25 0.9300
C26 C28 1.365(3)
C26 H26 0.9300
C27 H27A 0.9600
C27 H27B 0.9600
C27 H27C 0.9600
C28 C29 1.371(4)
C28 H28 0.9300
C29 H29 0.9300
C30 H30A 0.9600
C30 H30B 0.9600
C30 H30C 0.9600
